data_4339748
loop_
_publ_author_name
'Szajna-Fuller, Ewa'
'Rudzka, Katarzyna'
'Arif, Atta M.'
'Berreau, Lisa M.'

_publ_section_title
;
 Acireductone dioxygenase- (ARD-) type reactivity of a nickel(II) complex
 having monoanionic coordination of a model substrate: product
 identification and comparisons to unreactive analogues.
;
_journal_issue 14
_journal_name_full 'Inorganic chemistry'
_journal_page_first 5499
_journal_page_last 5507
_journal_paper_doi 10.1021/ic061177i
_journal_volume 46
_journal_year 2007
_chemical_formula_moiety 'C35 H33 N4 Ni O2,Cl O4'
_chemical_formula_sum 'C35 H33 Cl N4 Ni O6'
_chemical_formula_weight 699.81
_chemical_name_systematic
; 
 ? 
;
_space_group_IT_number 61
_symmetry_cell_setting orthorhombic
_symmetry_space_group_name_Hall '-P 2ac 2ab'
_symmetry_space_group_name_H-M 'P b c a'
_atom_sites_solution_hydrogens geom
_atom_sites_solution_primary direct
_atom_sites_solution_secondary difmap
_audit_creation_method SHELXL-97
_cell_angle_alpha 90.00
_cell_angle_beta 90.00
_cell_angle_gamma 90.00
_cell_formula_units_Z 8
_cell_length_a 18.1012(3)
_cell_length_b 15.7016(3)
_cell_length_c 22.6629(2)
_cell_measurement_reflns_used 7954
_cell_measurement_temperature 150(2)
_cell_measurement_theta_max 27.485
_cell_measurement_theta_min 1.018
_cell_volume 6441.20(17)
_computing_cell_refinement DENZO-SMN
_computing_data_collection 'Nonius COLLECT'
_computing_data_reduction DENZO-SMN
_computing_molecular_graphics 'WinGX, Ortep3'
_computing_structure_refinement 'SHELXL-97 (Sheldrick, 1997)'
_computing_structure_solution SIR97
_diffrn_ambient_temperature 150(1)
_diffrn_measured_fraction_theta_full 0.998
_diffrn_measured_fraction_theta_max 0.998
_diffrn_measurement_device_type 'Nonius KappaCCD Diffractometer'
_diffrn_measurement_method 'Phi and Omega scan'
_diffrn_radiation_monochromator graphite
_diffrn_radiation_source 'fine-focus sealed tube'
_diffrn_radiation_type MoK\a
_diffrn_radiation_wavelength 0.71073
_diffrn_reflns_av_R_equivalents 0.0337
_diffrn_reflns_av_sigmaI/netI 0.0432
_diffrn_reflns_limit_h_max 23
_diffrn_reflns_limit_h_min -23
_diffrn_reflns_limit_k_max 20
_diffrn_reflns_limit_k_min -20
_diffrn_reflns_limit_l_max 29
_diffrn_reflns_limit_l_min -29
_diffrn_reflns_number 14018
_diffrn_reflns_theta_full 27.48
_diffrn_reflns_theta_max 27.48
_diffrn_reflns_theta_min 1.94
_exptl_absorpt_coefficient_mu 0.738
_exptl_absorpt_correction_T_max 0.7927
_exptl_absorpt_correction_T_min 0.7821
_exptl_absorpt_correction_type multi-scan
_exptl_absorpt_process_details 'DENZO-SMN (Otwinowski & Minor, 1997)'
_exptl_crystal_colour purple
_exptl_crystal_density_diffrn 1.443
_exptl_crystal_density_method 'not measured'
_exptl_crystal_description prism
_exptl_crystal_F_000 2912
_exptl_crystal_size_max 0.35
_exptl_crystal_size_mid 0.35
_exptl_crystal_size_min 0.33
_refine_diff_density_max 0.502
_refine_diff_density_min -0.620
_refine_diff_density_rms 0.066
_refine_ls_extinction_coef 0.0021(3)
_refine_ls_extinction_expression Fc^*^=kFc[1+0.001xFc^2^\l^3^/sin(2\q)]^-1/4^
_refine_ls_extinction_method SHELXL
_refine_ls_goodness_of_fit_ref 1.014
_refine_ls_hydrogen_treatment constr
_refine_ls_matrix_type full
_refine_ls_number_parameters 464
_refine_ls_number_reflns 7375
_refine_ls_number_restraints 0
_refine_ls_restrained_S_all 1.014
_refine_ls_R_factor_all 0.0724
_refine_ls_R_factor_gt 0.0476
_refine_ls_shift/su_max 0.001
_refine_ls_shift/su_mean 0.000
_refine_ls_structure_factor_coef Fsqd
_refine_ls_weighting_details 'calc w=1/[\s^2^(Fo^2^)+(0.0717P)^2^+4.1718P] where P=(Fo^2^+2Fc^2^)/3'
_refine_ls_weighting_scheme calc
_refine_ls_wR_factor_gt 0.1204
_refine_ls_wR_factor_ref 0.1384
_reflns_number_gt 5411
_reflns_number_total 7375
_reflns_threshold_expression >2sigma(I)
_cod_data_source_file ic061177isi20060627_113103.cif
_cod_data_source_block usu128
_cod_depositor_comments
;
The following automatic conversions were performed:

'_symmetry_cell_setting' value 'Orthorhombic' changed to
'orthorhombic' according to
/usr/data/users/saulius/automatic-downloads/retrospective/ACS/lib/dictionaries/cif_core.dic
dictionary named 'cif_core.dic' version 2.4.2 from
2011-04-26.

'_exptl_absorpt_correction_type' value 'Multi-scan'
changed to 'multi-scan' according to
/usr/data/users/saulius/automatic-downloads/retrospective/ACS/lib/dictionaries/cif_core.dic
dictionary named 'cif_core.dic' version 2.4.2 from 2011-04-26.

Automatic conversion script
Id: cif_fix_values 2281 2013-09-26 08:29:07Z andrius 
;
_cod_original_sg_symbol_H-M Pbca
_cod_database_code 4339748

loop_
_symmetry_equiv_pos_as_xyz
'x, y, z'
'-x+1/2, -y, z+1/2'
'x+1/2, -y+1/2, -z'
'-x, y+1/2, -z+1/2'
'-x, -y, -z'
'x-1/2, y, -z-1/2'
'-x-1/2, y-1/2, z'
'x, -y-1/2, z-1/2'

loop_
_atom_site_label
_atom_site_type_symbol
_atom_site_fract_x
_atom_site_fract_y
_atom_site_fract_z
_atom_site_U_iso_or_equiv
_atom_site_adp_type
_atom_site_occupancy
_atom_site_symmetry_multiplicity
_atom_site_calc_flag
_atom_site_refinement_flags
_atom_site_disorder_assembly
_atom_site_disorder_group
Ni1 Ni 0.098246(17) 0.195736(19) -0.395756(13) 0.02984(12) Uani 1 1 d . . .
Cl1 Cl 0.18641(4) 0.05293(5) -0.16770(3) 0.0494(2) Uani 1 1 d . . .
O1 O 0.06947(10) 0.20378(11) -0.31050(8) 0.0363(4) Uani 1 1 d . . .
O2 O 0.02204(9) 0.27859(11) -0.41836(8) 0.0338(4) Uani 1 1 d . . .
O3 O 0.1724(7) 0.0622(8) -0.1012(4) 0.081(4) Uani 0.51 1 d P A 1
O4 O 0.1500(6) -0.0180(5) -0.1936(3) 0.122(4) Uani 0.51 1 d P A 1
O5 O 0.1544(6) 0.1261(4) -0.1919(3) 0.099(3) Uani 0.51 1 d P A 1
O6 O 0.2602(4) 0.0524(6) -0.2010(3) 0.115(3) Uani 0.51 1 d P A 1
O3' O 0.1986(6) 0.0555(8) -0.1099(3) 0.066(3) Uani 0.49 1 d P A 2
O4' O 0.1160(3) 0.0362(8) -0.1891(3) 0.112(4) Uani 0.49 1 d P A 2
O5' O 0.2171(5) 0.1264(4) -0.1886(3) 0.094(2) Uani 0.49 1 d P A 2
O6' O 0.2322(3) -0.0160(4) -0.1730(2) 0.0652(13) Uani 0.49 1 d P A 2
N1 N 0.13708(11) 0.18378(13) -0.48036(9) 0.0332(5) Uani 1 1 d . . .
N2 N 0.17378(12) 0.09719(13) -0.38205(9) 0.0352(5) Uani 1 1 d . . .
N3 N 0.19149(11) 0.27306(14) -0.36181(9) 0.0338(5) Uani 1 1 d . . .
N4 N 0.02833(12) 0.07963(14) -0.39186(9) 0.0340(5) Uani 1 1 d . . .
C1 C 0.12698(15) 0.23902(17) -0.52497(11) 0.0380(6) Uani 1 1 d . . .
H1 H 0.0960 0.2871 -0.5188 0.046 Uiso 1 1 calc R . .
C2 C 0.15983(17) 0.22854(19) -0.57923(12) 0.0448(7) Uani 1 1 d . . .
H2 H 0.1520 0.2686 -0.6100 0.054 Uiso 1 1 calc R . .
C3 C 0.20434(17) 0.1584(2) -0.58784(13) 0.0484(7) Uani 1 1 d . . .
H3 H 0.2275 0.1497 -0.6250 0.058 Uiso 1 1 calc R . .
C4 C 0.21553(16) 0.10050(18) -0.54257(12) 0.0437(6) Uani 1 1 d . . .
H4 H 0.2467 0.0525 -0.5478 0.052 Uiso 1 1 calc R . .
C5 C 0.17977(14) 0.11478(17) -0.48930(11) 0.0357(6) Uani 1 1 d . . .
C6 C 0.18228(15) 0.05192(17) -0.43892(12) 0.0386(6) Uani 1 1 d . . .
H6A H 0.1421 0.0097 -0.4435 0.046 Uiso 1 1 calc R . .
H6B H 0.2300 0.0211 -0.4395 0.046 Uiso 1 1 calc R . .
C7 C 0.24575(15) 0.13237(17) -0.36241(13) 0.0422(6) Uani 1 1 d . . .
H7A H 0.2791 0.1376 -0.3968 0.051 Uiso 1 1 calc R . .
H7B H 0.2688 0.0925 -0.3340 0.051 Uiso 1 1 calc R . .
C8 C 0.23693(14) 0.21809(17) -0.33379(11) 0.0367(6) Uani 1 1 d . . .
C9 C 0.27578(15) 0.23973(19) -0.28301(12) 0.0432(6) Uani 1 1 d . . .
H9 H 0.3075 0.1996 -0.2645 0.052 Uiso 1 1 calc R . .
C10 C 0.26744(16) 0.3204(2) -0.26011(12) 0.0462(7) Uani 1 1 d . . .
H10 H 0.2926 0.3364 -0.2250 0.055 Uiso 1 1 calc R . .
C11 C 0.22189(15) 0.37793(18) -0.28890(11) 0.0412(6) Uani 1 1 d . . .
H11 H 0.2158 0.4340 -0.2739 0.049 Uiso 1 1 calc R . .
C12 C 0.18508(14) 0.35296(17) -0.34003(11) 0.0346(5) Uani 1 1 d . . .
C13 C 0.14008(14) 0.41547(16) -0.37358(11) 0.0339(5) Uani 1 1 d . . .
C14 C 0.14715(14) 0.42062(16) -0.43478(11) 0.0347(5) Uani 1 1 d . . .
H14 H 0.1783 0.3816 -0.4550 0.042 Uiso 1 1 calc R . .
C15 C 0.10901(15) 0.48230(17) -0.46650(12) 0.0391(6) Uani 1 1 d . . .
H15 H 0.1150 0.4861 -0.5081 0.047 Uiso 1 1 calc R . .
C16 C 0.06239(16) 0.53811(18) -0.43772(13) 0.0459(7) Uani 1 1 d . . .
H16 H 0.0363 0.5803 -0.4594 0.055 Uiso 1 1 calc R . .
C17 C 0.05382(17) 0.53243(19) -0.37701(13) 0.0493(7) Uani 1 1 d . . .
H17 H 0.0208 0.5698 -0.3572 0.059 Uiso 1 1 calc R . .
C18 C 0.09321(16) 0.47245(19) -0.34514(12) 0.0433(6) Uani 1 1 d . . .
H18 H 0.0882 0.4702 -0.3034 0.052 Uiso 1 1 calc R . .
C19 C 0.13889(15) 0.04311(17) -0.33625(12) 0.0407(6) Uani 1 1 d . . .
H19A H 0.1460 0.0696 -0.2970 0.049 Uiso 1 1 calc R . .
H19B H 0.1630 -0.0135 -0.3358 0.049 Uiso 1 1 calc R . .
C20 C 0.05785(15) 0.03239(16) -0.34787(11) 0.0376(6) Uani 1 1 d . . .
C21 C 0.01544(18) -0.02190(18) -0.31358(12) 0.0469(7) Uani 1 1 d . . .
H21 H 0.0375 -0.0549 -0.2832 0.056 Uiso 1 1 calc R . .
C22 C -0.05976(18) -0.0272(2) -0.32436(13) 0.0532(8) Uani 1 1 d . . .
H22 H -0.0902 -0.0625 -0.3005 0.064 Uiso 1 1 calc R . .
C23 C -0.09001(17) 0.0193(2) -0.37013(13) 0.0475(7) Uani 1 1 d . . .
H23 H -0.1414 0.0161 -0.3782 0.057 Uiso 1 1 calc R . .
C24 C -0.04445(15) 0.07087(17) -0.40427(11) 0.0376(6) Uani 1 1 d . . .
C25 C -0.07360(14) 0.11454(17) -0.45725(12) 0.0376(6) Uani 1 1 d . . .
C26 C -0.03078(14) 0.11752(16) -0.50835(11) 0.0376(6) Uani 1 1 d . . .
H26 H 0.0171 0.0928 -0.5084 0.045 Uiso 1 1 calc R . .
C27 C -0.05739(17) 0.15620(19) -0.55928(12) 0.0454(7) Uani 1 1 d . . .
H27 H -0.0276 0.1581 -0.5938 0.055 Uiso 1 1 calc R . .
C28 C -0.12717(19) 0.19186(19) -0.55970(15) 0.0530(8) Uani 1 1 d . . .
H28 H -0.1454 0.2183 -0.5945 0.064 Uiso 1 1 calc R . .
C29 C -0.17026(17) 0.1890(2) -0.50975(16) 0.0544(8) Uani 1 1 d . . .
H29 H -0.2182 0.2137 -0.5102 0.065 Uiso 1 1 calc R . .
C30 C -0.14449(15) 0.15052(19) -0.45888(14) 0.0475(7) Uani 1 1 d . . .
H30 H -0.1750 0.1484 -0.4248 0.057 Uiso 1 1 calc R . .
C31 C -0.0001(2) 0.2329(2) -0.22538(13) 0.0613(9) Uani 1 1 d . . .
H31A H -0.0120 0.1734 -0.2163 0.092 Uiso 1 1 calc R . .
H31B H -0.0415 0.2694 -0.2137 0.092 Uiso 1 1 calc R . .
H31C H 0.0443 0.2498 -0.2037 0.092 Uiso 1 1 calc R . .
C32 C 0.01342(15) 0.24219(17) -0.29085(11) 0.0378(6) Uani 1 1 d . . .
C33 C -0.03555(16) 0.29086(18) -0.32447(12) 0.0421(6) Uani 1 1 d . . .
H33 H -0.0768 0.3150 -0.3047 0.051 Uiso 1 1 calc R . .
C34 C -0.02872(14) 0.30705(15) -0.38518(12) 0.0345(5) Uani 1 1 d . . .
C35 C -0.08458(16) 0.3635(2) -0.41459(14) 0.0473(7) Uani 1 1 d . . .
H35A H -0.0621 0.4189 -0.4232 0.071 Uiso 1 1 calc R . .
H35B H -0.1270 0.3714 -0.3883 0.071 Uiso 1 1 calc R . .
H35C H -0.1011 0.3370 -0.4515 0.071 Uiso 1 1 calc R . .

loop_
_atom_site_aniso_label
_atom_site_aniso_U_11
_atom_site_aniso_U_22
_atom_site_aniso_U_33
_atom_site_aniso_U_23
_atom_site_aniso_U_13
_atom_site_aniso_U_12
Ni1 0.02806(18) 0.02733(19) 0.0341(2) 0.00228(12) 0.00036(12) 0.00245(12)
Cl1 0.0562(5) 0.0391(4) 0.0529(4) 0.0053(3) -0.0062(3) 0.0051(3)
O1 0.0362(10) 0.0354(10) 0.0372(9) 0.0024(7) -0.0006(8) 0.0013(8)
O2 0.0312(9) 0.0313(9) 0.0390(9) 0.0020(7) -0.0004(7) 0.0052(7)
O3 0.145(9) 0.048(4) 0.049(4) -0.007(2) 0.048(4) -0.015(5)
O4 0.214(11) 0.087(5) 0.064(4) -0.027(4) 0.032(6) -0.094(6)
O5 0.165(7) 0.077(4) 0.055(3) -0.001(3) -0.022(4) 0.067(5)
O6 0.073(4) 0.156(8) 0.118(5) -0.044(5) -0.007(4) 0.011(5)
O3' 0.107(7) 0.061(4) 0.032(4) 0.010(4) -0.027(5) 0.003(5)
O4' 0.043(3) 0.212(12) 0.080(5) 0.051(6) -0.018(3) -0.007(5)
O5' 0.156(7) 0.046(3) 0.081(4) 0.024(3) 0.049(5) -0.020(4)
O6' 0.067(3) 0.056(3) 0.073(3) -0.004(2) 0.008(3) 0.026(3)
N1 0.0306(11) 0.0304(11) 0.0387(11) -0.0001(8) 0.0006(8) -0.0028(9)
N2 0.0330(11) 0.0302(11) 0.0425(11) 0.0041(9) 0.0000(9) 0.0036(9)
N3 0.0326(11) 0.0332(11) 0.0356(11) 0.0039(9) 0.0009(8) -0.0011(9)
N4 0.0346(11) 0.0301(11) 0.0373(11) 0.0004(8) 0.0025(9) 0.0003(9)
C1 0.0403(14) 0.0332(14) 0.0405(14) 0.0002(11) -0.0037(11) -0.0040(11)
C2 0.0520(17) 0.0454(16) 0.0370(14) 0.0009(12) 0.0004(12) -0.0132(14)
C3 0.0489(17) 0.0556(18) 0.0407(15) -0.0091(13) 0.0079(12) -0.0094(15)
C4 0.0373(14) 0.0429(15) 0.0509(16) -0.0092(12) 0.0065(12) -0.0005(12)
C5 0.0295(12) 0.0348(14) 0.0427(14) -0.0030(11) 0.0023(10) -0.0034(11)
C6 0.0352(13) 0.0299(13) 0.0506(15) -0.0010(11) 0.0034(11) 0.0060(11)
C7 0.0319(13) 0.0389(15) 0.0557(16) 0.0073(12) -0.0057(12) 0.0040(11)
C8 0.0296(13) 0.0390(14) 0.0414(13) 0.0086(11) -0.0024(10) -0.0042(11)
C9 0.0358(14) 0.0519(17) 0.0418(14) 0.0119(12) -0.0034(11) -0.0028(13)
C10 0.0424(16) 0.0599(19) 0.0364(14) 0.0026(12) -0.0037(11) -0.0093(14)
C11 0.0409(15) 0.0445(15) 0.0382(14) -0.0011(11) 0.0010(11) -0.0098(12)
C12 0.0331(13) 0.0350(14) 0.0356(13) 0.0037(10) 0.0012(10) -0.0052(11)
C13 0.0339(13) 0.0309(13) 0.0368(13) -0.0013(10) 0.0004(10) -0.0060(10)
C14 0.0357(13) 0.0278(12) 0.0407(14) -0.0020(10) 0.0018(10) -0.0021(10)
C15 0.0440(15) 0.0343(14) 0.0392(14) 0.0022(11) -0.0013(11) -0.0015(12)
C16 0.0457(16) 0.0362(15) 0.0559(17) 0.0016(12) -0.0058(13) 0.0043(12)
C17 0.0507(18) 0.0420(16) 0.0550(17) -0.0094(13) 0.0049(14) 0.0090(14)
C18 0.0490(17) 0.0422(15) 0.0387(14) -0.0050(12) 0.0049(12) -0.0015(13)
C19 0.0438(15) 0.0321(14) 0.0461(15) 0.0102(11) -0.0040(12) 0.0031(12)
C20 0.0440(15) 0.0286(13) 0.0402(14) 0.0004(10) 0.0027(11) -0.0044(11)
C21 0.0635(19) 0.0384(15) 0.0390(14) 0.0052(12) 0.0029(13) -0.0113(14)
C22 0.061(2) 0.0543(18) 0.0446(16) -0.0045(13) 0.0118(14) -0.0247(16)
C23 0.0433(16) 0.0514(17) 0.0478(16) -0.0088(14) 0.0086(12) -0.0153(13)
C24 0.0352(14) 0.0365(14) 0.0411(14) -0.0071(11) 0.0040(11) -0.0042(11)
C25 0.0326(13) 0.0348(14) 0.0454(14) -0.0080(11) -0.0046(11) -0.0051(11)
C26 0.0332(13) 0.0342(14) 0.0453(14) -0.0045(11) -0.0032(11) -0.0007(11)
C27 0.0493(17) 0.0429(16) 0.0442(15) -0.0031(12) -0.0088(12) 0.0006(13)
C28 0.0535(18) 0.0445(17) 0.0609(19) -0.0066(14) -0.0202(16) 0.0074(14)
C29 0.0366(16) 0.0486(18) 0.078(2) -0.0153(15) -0.0184(15) 0.0077(13)
C30 0.0347(14) 0.0479(17) 0.0601(18) -0.0175(14) 0.0001(12) -0.0028(13)
C31 0.076(2) 0.068(2) 0.0409(16) 0.0064(15) 0.0139(15) 0.0150(19)
C32 0.0414(14) 0.0349(14) 0.0372(13) -0.0002(11) 0.0056(11) -0.0049(12)
C33 0.0369(14) 0.0439(16) 0.0455(15) 0.0001(12) 0.0083(12) 0.0053(12)
C34 0.0291(12) 0.0278(12) 0.0466(14) -0.0031(10) -0.0016(10) 0.0009(10)
C35 0.0396(15) 0.0457(17) 0.0565(17) 0.0023(13) -0.0028(13) 0.0129(13)

loop_
_atom_type_symbol
_atom_type_description
_atom_type_scat_dispersion_real
_atom_type_scat_dispersion_imag
_atom_type_scat_source
C C 0.0033 0.0016 'International Tables Vol C Tables 4.2.6.8 and 6.1.1.4'
H H 0.0000 0.0000 'International Tables Vol C Tables 4.2.6.8 and 6.1.1.4'
N N 0.0061 0.0033 'International Tables Vol C Tables 4.2.6.8 and 6.1.1.4'
O O 0.0106 0.0060 'International Tables Vol C Tables 4.2.6.8 and 6.1.1.4'
Cl Cl 0.1484 0.1585 'International Tables Vol C Tables 4.2.6.8 and 6.1.1.4'
Ni Ni 0.3393 1.1124 'International Tables Vol C Tables 4.2.6.8 and 6.1.1.4'

loop_
_geom_angle_atom_site_label_1
_geom_angle_atom_site_label_2
_geom_angle_atom_site_label_3
_geom_angle
O2 Ni1 O1 91.56(7)
O2 Ni1 N1 93.30(8)
O1 Ni1 N1 174.71(8)
O2 Ni1 N2 171.69(8)
O1 Ni1 N2 94.21(8)
N1 Ni1 N2 81.19(8)
O2 Ni1 N3 105.22(8)
O1 Ni1 N3 80.15(8)
N1 Ni1 N3 96.52(8)
N2 Ni1 N3 81.70(8)
O2 Ni1 N4 98.85(8)
O1 Ni1 N4 82.27(7)
N1 Ni1 N4 99.05(8)
N2 Ni1 N4 76.05(8)
N3 Ni1 N4 150.41(8)
O3' Cl1 O5' 104.4(6)
O3' Cl1 O6' 90.6(5)
O5' Cl1 O6' 113.1(4)
O3' Cl1 O4' 120.2(6)
O5' Cl1 O4' 114.3(5)
O6' Cl1 O4' 112.1(6)
O3' Cl1 O5 115.5(5)
O5' Cl1 O5 48.6(4)
O6' Cl1 O5 150.0(4)
O4' Cl1 O5 68.8(5)
O3' Cl1 O4 120.6(6)
O5' Cl1 O4 135.1(4)
O6' Cl1 O4 68.0(5)
O4' Cl1 O4 44.1(5)
O5 Cl1 O4 106.8(5)
O3' Cl1 O6 109.9(5)
O5' Cl1 O6 58.7(4)
O6' Cl1 O6 54.9(4)
O4' Cl1 O6 128.8(4)
O5 Cl1 O6 99.9(5)
O4 Cl1 O6 101.3(5)
O3' Cl1 O3 19.5(8)
O5' Cl1 O3 109.1(6)
O6' Cl1 O3 105.1(5)
O4' Cl1 O3 102.1(6)
O5 Cl1 O3 103.8(5)
O4 Cl1 O3 113.7(6)
O6 Cl1 O3 128.9(5)
C32 O1 Ni1 125.39(17)
C34 O2 Ni1 125.98(16)
C1 N1 C5 119.0(2)
C1 N1 Ni1 126.67(18)
C5 N1 Ni1 114.27(17)
C6 N2 C19 112.3(2)
C6 N2 C7 110.4(2)
C19 N2 C7 112.2(2)
C6 N2 Ni1 107.13(15)
C19 N2 Ni1 104.46(15)
C7 N2 Ni1 110.11(16)
C8 N3 C12 118.2(2)
C8 N3 Ni1 106.07(16)
C12 N3 Ni1 124.68(16)
C20 N4 C24 118.8(2)
C20 N4 Ni1 104.73(16)
C24 N4 Ni1 129.02(18)
N1 C1 C2 122.4(3)
N1 C1 H1 118.8
C2 C1 H1 118.8
C1 C2 C3 118.3(3)
C1 C2 H2 120.8
C3 C2 H2 120.8
C2 C3 C4 120.3(3)
C2 C3 H3 119.8
C4 C3 H3 119.8
C3 C4 C5 118.0(3)
C3 C4 H4 121.0
C5 C4 H4 121.0
N1 C5 C4 121.9(2)
N1 C5 C6 115.5(2)
C4 C5 C6 122.6(2)
N2 C6 C5 110.0(2)
N2 C6 H6A 109.7
C5 C6 H6A 109.7
N2 C6 H6B 109.7
C5 C6 H6B 109.7
H6A C6 H6B 108.2
N2 C7 C8 111.7(2)
N2 C7 H7A 109.3
C8 C7 H7A 109.3
N2 C7 H7B 109.3
C8 C7 H7B 109.3
H7A C7 H7B 107.9
N3 C8 C9 122.7(3)
N3 C8 C7 115.7(2)
C9 C8 C7 121.5(2)
C10 C9 C8 118.8(3)
C10 C9 H9 120.6
C8 C9 H9 120.6
C9 C10 C11 119.2(3)
C9 C10 H10 120.4
C11 C10 H10 120.4
C10 C11 C12 119.5(3)
C10 C11 H11 120.2
C12 C11 H11 120.2
N3 C12 C11 121.6(2)
N3 C12 C13 118.2(2)
C11 C12 C13 120.2(2)
C18 C13 C14 118.6(2)
C18 C13 C12 121.5(2)
C14 C13 C12 119.8(2)
C15 C14 C13 120.6(2)
C15 C14 H14 119.7
C13 C14 H14 119.7
C16 C15 C14 120.1(3)
C16 C15 H15 119.9
C14 C15 H15 119.9
C15 C16 C17 119.8(3)
C15 C16 H16 120.1
C17 C16 H16 120.1
C18 C17 C16 120.2(3)
C18 C17 H17 119.9
C16 C17 H17 119.9
C17 C18 C13 120.6(3)
C17 C18 H18 119.7
C13 C18 H18 119.7
N2 C19 C20 111.0(2)
N2 C19 H19A 109.4
C20 C19 H19A 109.4
N2 C19 H19B 109.4
C20 C19 H19B 109.4
H19A C19 H19B 108.0
N4 C20 C21 122.1(3)
N4 C20 C19 117.0(2)
C21 C20 C19 120.8(2)
C22 C21 C20 118.8(3)
C22 C21 H21 120.6
C20 C21 H21 120.6
C23 C22 C21 119.4(3)
C23 C22 H22 120.3
C21 C22 H22 120.3
C22 C23 C24 119.4(3)
C22 C23 H23 120.3
C24 C23 H23 120.3
N4 C24 C23 121.4(3)
N4 C24 C25 117.9(2)
C23 C24 C25 120.6(3)
C26 C25 C30 118.2(3)
C26 C25 C24 119.4(2)
C30 C25 C24 122.3(2)
C27 C26 C25 120.8(3)
C27 C26 H26 119.6
C25 C26 H26 119.6
C28 C27 C26 120.0(3)
C28 C27 H27 120.0
C26 C27 H27 120.0
C29 C28 C27 120.0(3)
C29 C28 H28 120.0
C27 C28 H28 120.0
C28 C29 C30 120.6(3)
C28 C29 H29 119.7
C30 C29 H29 119.7
C29 C30 C25 120.4(3)
C29 C30 H30 119.8
C25 C30 H30 119.8
C32 C31 H31A 109.5
C32 C31 H31B 109.5
H31A C31 H31B 109.5
C32 C31 H31C 109.5
H31A C31 H31C 109.5
H31B C31 H31C 109.5
O1 C32 C33 125.4(2)
O1 C32 C31 115.5(2)
C33 C32 C31 119.0(3)
C32 C33 C34 125.3(2)
C32 C33 H33 117.4
C34 C33 H33 117.4
O2 C34 C33 125.5(2)
O2 C34 C35 115.6(2)
C33 C34 C35 118.9(2)
C34 C35 H35A 109.5
C34 C35 H35B 109.5
H35A C35 H35B 109.5
C34 C35 H35C 109.5
H35A C35 H35C 109.5
H35B C35 H35C 109.5

loop_
_geom_bond_atom_site_label_1
_geom_bond_atom_site_label_2
_geom_bond_distance
Ni1 O2 1.9640(16)
Ni1 O1 2.0052(18)
Ni1 N1 2.051(2)
Ni1 N2 2.088(2)
Ni1 N3 2.217(2)
Ni1 N4 2.221(2)
Cl1 O3' 1.330(7)
Cl1 O5' 1.365(5)
Cl1 O6' 1.369(5)
Cl1 O4' 1.389(7)
Cl1 O5 1.398(5)
Cl1 O4 1.421(6)
Cl1 O6 1.533(7)
Cl1 O3 1.534(9)
O1 C32 1.261(3)
O2 C34 1.269(3)
N1 C1 1.344(3)
N1 C5 1.346(3)
N2 C6 1.480(3)
N2 C19 1.482(3)
N2 C7 1.483(3)
N3 C8 1.351(3)
N3 C12 1.353(3)
N4 C20 1.353(3)
N4 C24 1.354(3)
C1 C2 1.376(4)
C1 H1 0.9500
C2 C3 1.378(5)
C2 H2 0.9500
C3 C4 1.386(4)
C3 H3 0.9500
C4 C5 1.388(4)
C4 H4 0.9500
C5 C6 1.510(4)
C6 H6A 0.9900
C6 H6B 0.9900
C7 C8 1.503(4)
C7 H7A 0.9900
C7 H7B 0.9900
C8 C9 1.391(4)
C9 C10 1.377(4)
C9 H9 0.9500
C10 C11 1.386(4)
C10 H10 0.9500
C11 C12 1.393(4)
C11 H11 0.9500
C12 C13 1.485(4)
C13 C18 1.391(4)
C13 C14 1.395(3)
C14 C15 1.390(4)
C14 H14 0.9500
C15 C16 1.380(4)
C15 H15 0.9500
C16 C17 1.387(4)
C16 H16 0.9500
C17 C18 1.385(4)
C17 H17 0.9500
C18 H18 0.9500
C19 C20 1.500(4)
C19 H19A 0.9900
C19 H19B 0.9900
C20 C21 1.386(4)
C21 C22 1.385(4)
C21 H21 0.9500
C22 C23 1.382(5)
C22 H22 0.9500
C23 C24 1.391(4)
C23 H23 0.9500
C24 C25 1.480(4)
C25 C26 1.394(4)
C25 C30 1.402(4)
C26 C27 1.390(4)
C26 H26 0.9500
C27 C28 1.382(4)
C27 H27 0.9500
C28 C29 1.375(5)
C28 H28 0.9500
C29 C30 1.383(5)
C29 H29 0.9500
C30 H30 0.9500
C31 C32 1.511(4)
C31 H31A 0.9800
C31 H31B 0.9800
C31 H31C 0.9800
C32 C33 1.397(4)
C33 C34 1.405(4)
C33 H33 0.9500
C34 C35 1.501(4)
C35 H35A 0.9800
C35 H35B 0.9800
C35 H35C 0.9800

loop_
_geom_torsion_atom_site_label_1
_geom_torsion_atom_site_label_2
_geom_torsion_atom_site_label_3
_geom_torsion_atom_site_label_4
_geom_torsion
O2 Ni1 O1 C32 8.9(2)
N1 Ni1 O1 C32 165.4(8)
N2 Ni1 O1 C32 -165.1(2)
N3 Ni1 O1 C32 114.0(2)
N4 Ni1 O1 C32 -89.9(2)
O1 Ni1 O2 C34 -9.7(2)
N1 Ni1 O2 C34 172.4(2)
N2 Ni1 O2 C34 124.3(5)
N3 Ni1 O2 C34 -89.9(2)
N4 Ni1 O2 C34 72.7(2)
O2 Ni1 N1 C1 19.8(2)
O1 Ni1 N1 C1 -136.6(8)
N2 Ni1 N1 C1 -166.4(2)
N3 Ni1 N1 C1 -85.9(2)
N4 Ni1 N1 C1 119.3(2)
O2 Ni1 N1 C5 -163.68(17)
O1 Ni1 N1 C5 39.9(9)
N2 Ni1 N1 C5 10.07(17)
N3 Ni1 N1 C5 90.59(17)
N4 Ni1 N1 C5 -64.17(18)
O2 Ni1 N2 C6 22.8(6)
O1 Ni1 N2 C6 156.63(16)
N1 Ni1 N2 C6 -26.01(16)
N3 Ni1 N2 C6 -123.98(17)
N4 Ni1 N2 C6 75.68(16)
O2 Ni1 N2 C19 -96.5(5)
O1 Ni1 N2 C19 37.35(17)
N1 Ni1 N2 C19 -145.28(17)
N3 Ni1 N2 C19 116.74(17)
N4 Ni1 N2 C19 -43.60(16)
O2 Ni1 N2 C7 142.9(5)
O1 Ni1 N2 C7 -83.27(17)
N1 Ni1 N2 C7 94.09(17)
N3 Ni1 N2 C7 -3.88(17)
N4 Ni1 N2 C7 -164.22(18)
O2 Ni1 N3 C8 166.29(16)
O1 Ni1 N3 C8 77.36(17)
N1 Ni1 N3 C8 -98.49(17)
N2 Ni1 N3 C8 -18.42(17)
N4 Ni1 N3 C8 23.0(3)
O2 Ni1 N3 C12 23.3(2)
O1 Ni1 N3 C12 -65.60(19)
N1 Ni1 N3 C12 118.6(2)
N2 Ni1 N3 C12 -161.4(2)
N4 Ni1 N3 C12 -120.0(2)
O2 Ni1 N4 C20 -146.16(16)
O1 Ni1 N4 C20 -55.78(16)
N1 Ni1 N4 C20 119.03(16)
N2 Ni1 N4 C20 40.53(16)
N3 Ni1 N4 C20 -1.9(3)
O2 Ni1 N4 C24 2.5(2)
O1 Ni1 N4 C24 92.9(2)
N1 Ni1 N4 C24 -92.3(2)
N2 Ni1 N4 C24 -170.8(2)
N3 Ni1 N4 C24 146.8(2)
C5 N1 C1 C2 -1.3(4)
Ni1 N1 C1 C2 175.1(2)
N1 C1 C2 C3 0.3(4)
C1 C2 C3 C4 -0.2(4)
C2 C3 C4 C5 1.0(4)
C1 N1 C5 C4 2.1(4)
Ni1 N1 C5 C4 -174.7(2)
C1 N1 C5 C6 -174.4(2)
Ni1 N1 C5 C6 8.8(3)
C3 C4 C5 N1 -2.0(4)
C3 C4 C5 C6 174.3(3)
C19 N2 C6 C5 151.1(2)
C7 N2 C6 C5 -82.9(2)
Ni1 N2 C6 C5 37.0(2)
N1 C5 C6 N2 -31.5(3)
C4 C5 C6 N2 152.1(2)
C6 N2 C7 C8 142.2(2)
C19 N2 C7 C8 -91.7(3)
Ni1 N2 C7 C8 24.1(3)
C12 N3 C8 C9 1.5(4)
Ni1 N3 C8 C9 -144.3(2)
C12 N3 C8 C7 -175.9(2)
Ni1 N3 C8 C7 38.3(2)
N2 C7 C8 N3 -44.4(3)
N2 C7 C8 C9 138.2(3)
N3 C8 C9 C10 0.3(4)
C7 C8 C9 C10 177.6(2)
C8 C9 C10 C11 -1.3(4)
C9 C10 C11 C12 0.5(4)
C8 N3 C12 C11 -2.3(4)
Ni1 N3 C12 C11 136.6(2)
C8 N3 C12 C13 175.0(2)
Ni1 N3 C12 C13 -46.1(3)
C10 C11 C12 N3 1.4(4)
C10 C11 C12 C13 -175.9(2)
N3 C12 C13 C18 139.4(3)
C11 C12 C13 C18 -43.2(4)
N3 C12 C13 C14 -43.8(3)
C11 C12 C13 C14 133.6(3)
C18 C13 C14 C15 1.0(4)
C12 C13 C14 C15 -175.9(2)
C13 C14 C15 C16 -1.4(4)
C14 C15 C16 C17 0.0(4)
C15 C16 C17 C18 1.6(5)
C16 C17 C18 C13 -2.0(5)
C14 C13 C18 C17 0.7(4)
C12 C13 C18 C17 177.5(3)
C6 N2 C19 C20 -73.8(3)
C7 N2 C19 C20 161.2(2)
Ni1 N2 C19 C20 41.9(2)
C24 N4 C20 C21 -2.8(4)
Ni1 N4 C20 C21 149.8(2)
C24 N4 C20 C19 179.1(2)
Ni1 N4 C20 C19 -28.4(3)
N2 C19 C20 N4 -7.6(3)
N2 C19 C20 C21 174.2(2)
N4 C20 C21 C22 -0.7(4)
C19 C20 C21 C22 177.4(3)
C20 C21 C22 C23 2.2(4)
C21 C22 C23 C24 -0.3(5)
C20 N4 C24 C23 4.7(4)
Ni1 N4 C24 C23 -140.3(2)
C20 N4 C24 C25 -172.3(2)
Ni1 N4 C24 C25 42.7(3)
C22 C23 C24 N4 -3.2(4)
C22 C23 C24 C25 173.7(3)
N4 C24 C25 C26 38.6(3)
C23 C24 C25 C26 -138.5(3)
N4 C24 C25 C30 -144.0(3)
C23 C24 C25 C30 38.9(4)
C30 C25 C26 C27 0.9(4)
C24 C25 C26 C27 178.4(2)
C25 C26 C27 C28 -0.3(4)
C26 C27 C28 C29 0.0(4)
C27 C28 C29 C30 -0.1(5)
C28 C29 C30 C25 0.7(5)
C26 C25 C30 C29 -1.1(4)
C24 C25 C30 C29 -178.5(3)
Ni1 O1 C32 C33 -4.8(4)
Ni1 O1 C32 C31 174.9(2)
O1 C32 C33 C34 -2.3(5)
C31 C32 C33 C34 178.0(3)
Ni1 O2 C34 C33 6.6(4)
Ni1 O2 C34 C35 -174.31(18)
C32 C33 C34 O2 1.4(5)
C32 C33 C34 C35 -177.7(3)
